data_7217910
loop_
_publ_author_name
'Henkelis, James J.'
'Hardie, Michaele J.'

_publ_section_title
;
 Tuning the coordination chemistry of cyclotriveratrylene ligand pairs
 through alkyl chain aggregation
;
_journal_issue 35
_journal_name_full CrystEngComm
_journal_page_first 8138
_journal_paper_doi 10.1039/C4CE00467A
_journal_volume 16
_journal_year 2014
_chemical_formula_sum 'C59.5 H86.5 Ag B18 Co N5.5 O12.5'
_chemical_formula_weight 1440.22
_chemical_name_systematic
; 
[(+-)-2,7,12-tripropoxy-3,8,13-tris(4-pyridylcarboxy)-10,15-
dihydro-5H-tribenzo[a,d,g]cyclononene]silver (I)
cobalt(III) bis(dicarbollide) hydrate dimethylformamide
;
_space_group_IT_number 2
_symmetry_cell_setting triclinic
_symmetry_space_group_name_Hall '-P 1'
_symmetry_space_group_name_H-M 'P -1'
_atom_sites_solution_hydrogens geom
_atom_sites_solution_primary direct
_atom_sites_solution_secondary difmap
_audit_creation_method SHELXL-97
_cell_angle_alpha 69.016(6)
_cell_angle_beta 84.428(10)
_cell_angle_gamma 75.039(10)
_cell_formula_units_Z 2
_cell_length_a 10.324(3)
_cell_length_b 18.828(5)
_cell_length_c 21.852(6)
_cell_measurement_temperature 100(2)
_cell_volume 3831.4(19)
_computing_structure_refinement 'SHELXL-97 (Sheldrick, 1997)'
_computing_structure_solution 'SHELXS-97 (Sheldrick, 1990)'
_diffrn_ambient_temperature 100(2)
_diffrn_measured_fraction_theta_full 0.884
_diffrn_measured_fraction_theta_max 0.884
_diffrn_measurement_device_type CCD
_diffrn_radiation_monochromator graphite
_diffrn_radiation_source 'station I19 Diamond Light Source'
_diffrn_radiation_type synchrotron
_diffrn_radiation_wavelength 0.6889
_diffrn_reflns_av_R_equivalents 0.0235
_diffrn_reflns_av_sigmaI/netI 0.0394
_diffrn_reflns_limit_h_max 9
_diffrn_reflns_limit_h_min -13
_diffrn_reflns_limit_k_max 21
_diffrn_reflns_limit_k_min -24
_diffrn_reflns_limit_l_max 28
_diffrn_reflns_limit_l_min -28
_diffrn_reflns_number 28657
_diffrn_reflns_theta_full 26.57
_diffrn_reflns_theta_max 26.57
_diffrn_reflns_theta_min 1.98
_exptl_absorpt_coefficient_mu 0.529
_exptl_absorpt_correction_T_max 0.9392
_exptl_absorpt_correction_T_min 0.9015
_exptl_absorpt_correction_type multi-scan
_exptl_crystal_colour yellow
_exptl_crystal_density_diffrn 1.248
_exptl_crystal_density_method 'not measured'
_exptl_crystal_description block
_exptl_crystal_F_000 1492
_exptl_crystal_size_max 0.20
_exptl_crystal_size_mid 0.18
_exptl_crystal_size_min 0.12
_refine_diff_density_max 2.560
_refine_diff_density_min -0.921
_refine_diff_density_rms 0.126
_refine_ls_extinction_method none
_refine_ls_goodness_of_fit_ref 1.069
_refine_ls_hydrogen_treatment noref
_refine_ls_matrix_type full
_refine_ls_number_parameters 869
_refine_ls_number_reflns 15549
_refine_ls_number_restraints 4
_refine_ls_restrained_S_all 1.070
_refine_ls_R_factor_all 0.0885
_refine_ls_R_factor_gt 0.0807
_refine_ls_shift/su_max 0.002
_refine_ls_shift/su_mean 0.000
_refine_ls_structure_factor_coef Fsqd
_refine_ls_weighting_details 'calc w=1/[\s^2^(Fo^2^)+(0.1462P)^2^+7.7276P] where P=(Fo^2^+2Fc^2^)/3'
_refine_ls_weighting_scheme calc
_refine_ls_wR_factor_gt 0.2334
_refine_ls_wR_factor_ref 0.2426
_reflns_number_gt 13623
_reflns_number_total 15549
_reflns_threshold_expression >2sigma(I)
_cod_duplicate_entry 7216487
_cod_data_source_file c4ce00467a2.cif
_cod_data_source_block c:
_cod_depositor_comments
;
The following automatic conversions were performed:

'_symmetry_cell_setting' value 'Triclinic' changed to 'triclinic'
according to
/usr/data/users/saulius/crontab/automatic-downloads/current/RSC/lib/dictionaries/cif_core.dic
dictionary named 'cif_core.dic' version 2.4.2 from 2011-04-26.

Automatic conversion script
Id: cif_fix_values 2281 2013-09-26 08:29:07Z andrius 
;
_cod_original_cell_volume 3831.3(18)
_cod_original_sg_symbol_H-M P-1
_cod_original_formula_sum 'C59.50 H86.50 Ag B18 Co N5.50 O12.50'
_cod_database_code 7217910

loop_
_symmetry_equiv_pos_as_xyz
'x, y, z'
'-x, -y, -z'

loop_
_atom_site_label
_atom_site_type_symbol
_atom_site_fract_x
_atom_site_fract_y
_atom_site_fract_z
_atom_site_U_iso_or_equiv
_atom_site_adp_type
_atom_site_occupancy
_atom_site_symmetry_multiplicity
_atom_site_calc_flag
_atom_site_refinement_flags
_atom_site_disorder_assembly
_atom_site_disorder_group
Ag1 Ag 0.01390(4) 0.272712(19) 0.240445(16) 0.03699(14) Uani 1 1 d . . .
Co1 Co 0.40731(6) 0.29608(3) 0.16594(3) 0.02600(16) Uani 1 1 d . . .
O1 O -0.5099(3) -0.38063(18) 0.18080(15) 0.0338(7) Uani 1 1 d . . .
N1 N -0.1040(4) -0.6019(2) 0.22035(18) 0.0323(8) Uani 1 1 d . . .
O3 O -0.7314(3) -0.39074(19) 0.25964(16) 0.0387(7) Uani 1 1 d . . .
O4 O -0.8719(4) -0.1332(2) 0.40503(15) 0.0487(9) Uani 1 1 d . . .
C5 C -0.7230(5) -0.3177(3) 0.2193(2) 0.0327(9) Uani 1 1 d . . .
C3 C -0.5966(4) -0.2422(3) 0.13322(19) 0.0300(9) Uani 1 1 d . . .
H3 H -0.5202 -0.2408 0.1052 0.036 Uiso 1 1 calc R . .
C2 C -0.6935(4) -0.1724(2) 0.12711(19) 0.0267(8) Uani 1 1 d . . .
C16 C -0.6091(5) -0.0050(2) 0.11948(19) 0.0295(9) Uani 1 1 d . . .
C21 C -0.5727(5) -0.0616(2) 0.08932(19) 0.0293(9) Uani 1 1 d . . .
N3 N -0.0440(4) 0.1781(2) 0.21440(17) 0.0313(8) Uani 1 1 d . . .
C7 C -0.8027(4) -0.1757(2) 0.17016(19) 0.0281(8) Uani 1 1 d . . .
N2 N -0.9934(4) -0.2161(2) 0.64062(17) 0.0370(9) Uani 1 1 d . . .
O5 O -1.0286(5) -0.0267(2) 0.40879(17) 0.0628(12) Uani 1 1 d . . .
C14 C -0.7874(5) -0.0180(2) 0.20858(19) 0.0315(9) Uani 1 1 d . . .
C9 C -0.8608(4) -0.0754(2) 0.22477(19) 0.0290(9) Uani 1 1 d . . .
C1 C -0.6734(5) -0.0978(2) 0.07248(19) 0.0287(8) Uani 1 1 d . . .
H1A H -0.6429 -0.1102 0.0323 0.034 Uiso 1 1 calc R . .
H1B H -0.7608 -0.0588 0.0628 0.034 Uiso 1 1 calc R . .
C15 C -0.7529(5) 0.0265(2) 0.13814(18) 0.0302(9) Uani 1 1 d . . .
H15A H -0.8150 0.0229 0.1082 0.036 Uiso 1 1 calc R . .
H15B H -0.7662 0.0825 0.1324 0.036 Uiso 1 1 calc R . .
C4 C -0.6098(5) -0.3122(2) 0.1787(2) 0.0305(9) Uani 1 1 d . . .
C50 C 0.4965(4) 0.3285(3) 0.0758(2) 0.0310(9) Uani 1 1 d . . .
H50 H 0.5789 0.3389 0.0815 0.037 Uiso 1 1 calc R . .
C6 C -0.8163(5) -0.2492(3) 0.2150(2) 0.0319(9) Uani 1 1 d . . .
H6 H -0.8925 -0.2514 0.2431 0.038 Uiso 1 1 calc R . .
C23 C -0.3142(5) -0.4767(3) 0.2257(2) 0.0366(10) Uani 1 1 d . . .
C8 C -0.9056(4) -0.1034(2) 0.1749(2) 0.0298(9) Uani 1 1 d . . .
H8A H -0.9156 -0.0628 0.1333 0.036 Uiso 1 1 calc R . .
H8B H -0.9901 -0.1157 0.1877 0.036 Uiso 1 1 calc R . .
O9 O -0.2058(4) -0.0806(4) 0.0743(2) 0.0691(14) Uani 1 1 d . . .
C20 C -0.4393(5) -0.0860(3) 0.0731(2) 0.0361(10) Uani 1 1 d . . .
H20 H -0.4156 -0.1237 0.0518 0.043 Uiso 1 1 calc R . .
C27 C -0.3009(5) -0.5026(3) 0.1726(2) 0.0322(9) Uani 1 1 d . . .
H27 H -0.3629 -0.4778 0.1375 0.039 Uiso 1 1 calc R . .
O7 O -0.2832(4) 0.0371(3) 0.12653(19) 0.0603(12) Uani 1 1 d . . .
C51 C 0.4902(5) 0.3518(3) 0.2105(2) 0.0337(10) Uani 1 1 d . . .
H51 H 0.5159 0.3942 0.1767 0.040 Uiso 1 1 calc R . .
C10 C -0.8916(5) -0.1118(3) 0.2909(2) 0.0352(10) Uani 1 1 d . . .
H10 H -0.9444 -0.1493 0.3027 0.042 Uiso 1 1 calc R . .
C33 C -0.8783(6) -0.2040(3) 0.5382(2) 0.0457(12) Uani 1 1 d . . .
H33 H -0.8051 -0.2244 0.5145 0.055 Uiso 1 1 calc R . .
C45 C -0.1267(5) 0.0605(3) 0.2559(2) 0.0410(11) Uani 1 1 d . . .
H45 H -0.1391 0.0162 0.2922 0.049 Uiso 1 1 calc R . .
C26 C -0.1945(5) -0.5657(3) 0.1722(2) 0.0329(9) Uani 1 1 d . . .
H26 H -0.1860 -0.5837 0.1363 0.039 Uiso 1 1 calc R . .
C24 C -0.2179(6) -0.5123(3) 0.2742(3) 0.0454(12) Uani 1 1 d . . .
H24 H -0.2224 -0.4946 0.3102 0.055 Uiso 1 1 calc R . .
B12 B 0.3232(6) 0.3580(3) 0.2281(2) 0.0331(10) Uani 1 1 d . . .
H12 H 0.2510 0.4009 0.2077 0.040 Uiso 1 1 calc R . .
C32 C -0.9711(6) -0.1365(3) 0.5071(2) 0.0387(11) Uani 1 1 d . . .
B3 B 0.3516(5) 0.3911(3) 0.0810(2) 0.0319(10) Uani 1 1 d . . .
H19 H 0.3449 0.4383 0.0891 0.038 Uiso 1 1 calc R . .
C41 C -0.1694(5) 0.0732(3) 0.1954(2) 0.0388(10) Uani 1 1 d . . .
C25 C -0.1150(5) -0.5739(3) 0.2698(2) 0.0374(10) Uani 1 1 d . . .
H25 H -0.0490 -0.5977 0.3032 0.045 Uiso 1 1 calc R . .
C52 C 0.5739(5) 0.2627(3) 0.2234(2) 0.0345(10) Uani 1 1 d . . .
H52 H 0.6503 0.2508 0.1976 0.041 Uiso 1 1 calc R . .
B15 B 0.3212(6) 0.3050(3) 0.3137(2) 0.0367(11) Uani 1 1 d . . .
H15 H 0.2468 0.3175 0.3403 0.044 Uiso 1 1 calc R . .
C43 C -0.0837(5) 0.1897(3) 0.1545(2) 0.0406(11) Uani 1 1 d . . .
H43 H -0.0684 0.2337 0.1187 0.049 Uiso 1 1 calc R . .
B9 B 0.3318(6) 0.3238(3) -0.0139(2) 0.0350(11) Uani 1 1 d . . .
H9 H 0.3131 0.3305 -0.0576 0.042 Uiso 1 1 calc R . .
C44 C -0.0645(5) 0.1138(3) 0.2635(2) 0.0392(10) Uani 1 1 d . . .
H44 H -0.0343 0.1044 0.3061 0.047 Uiso 1 1 calc R . .
B2 B 0.2294(5) 0.3364(3) 0.1117(2) 0.0312(10) Uani 1 1 d . . .
H2 H 0.1523 0.3511 0.1360 0.037 Uiso 1 1 calc R . .
O8 O -0.2728(5) -0.0350(3) 0.2330(2) 0.0660(13) Uani 1 1 d . . .
C40 C -0.2468(5) 0.0174(3) 0.1880(2) 0.0420(11) Uani 1 1 d . . .
B1 B 0.3161(6) 0.2355(3) 0.1258(2) 0.0330(11) Uani 1 1 d . . .
H1 H 0.2896 0.1926 0.1586 0.040 Uiso 1 1 calc R . .
C49 C 0.4796(5) 0.2385(3) 0.1010(2) 0.0368(10) Uani 1 1 d . . .
H49 H 0.5504 0.1946 0.1213 0.044 Uiso 1 1 calc R . .
B5 B 0.2208(6) 0.2924(3) 0.0521(3) 0.0368(11) Uani 1 1 d . . .
H5 H 0.1396 0.2816 0.0451 0.044 Uiso 1 1 calc R . .
C18 C -0.3789(5) -0.0004(3) 0.1170(2) 0.0439(12) Uani 1 1 d . . .
C11 C -0.8449(6) -0.0929(3) 0.3385(2) 0.0426(12) Uani 1 1 d . . .
C17 C -0.5096(5) 0.0246(3) 0.1328(2) 0.0366(10) Uani 1 1 d . . .
H17 H -0.5328 0.0630 0.1532 0.044 Uiso 1 1 calc R . .
B7 B 0.4126(6) 0.3859(3) 0.0043(2) 0.0365(11) Uani 1 1 d . . .
H7 H 0.4409 0.4279 -0.0290 0.044 Uiso 1 1 calc R . .
C31 C -0.9623(6) -0.0910(3) 0.4355(2) 0.0437(12) Uani 1 1 d . . .
C42 C -0.1487(5) 0.1370(4) 0.1431(2) 0.0461(13) Uani 1 1 d . . .
H42 H -0.1769 0.1458 0.1003 0.055 Uiso 1 1 calc R . .
B4 B 0.3774(6) 0.2303(3) 0.0474(3) 0.0376(12) Uani 1 1 d . . .
H4 H 0.3855 0.1839 0.0380 0.045 Uiso 1 1 calc R . .
C13 C -0.7420(6) -0.0005(3) 0.2584(2) 0.0419(11) Uani 1 1 d . . .
H13 H -0.6923 0.0385 0.2473 0.050 Uiso 1 1 calc R . .
C22 C -0.4257(6) -0.4097(3) 0.2313(3) 0.0429(11) Uani 1 1 d . . .
C19 C -0.3394(5) -0.0569(4) 0.0871(2) 0.0453(12) Uani 1 1 d . . .
B8 B 0.4962(6) 0.2874(3) 0.0176(2) 0.0375(11) Uani 1 1 d . . .
H8 H 0.5717 0.2735 -0.0079 0.045 Uiso 1 1 calc R . .
B14 B 0.4347(6) 0.3667(3) 0.2816(3) 0.0404(12) Uani 1 1 d . . .
H14 H 0.4249 0.4145 0.2891 0.048 Uiso 1 1 calc R . .
O2 O -0.4353(5) -0.3849(3) 0.2750(2) 0.0782(17) Uani 1 1 d . . .
B13 B 0.5949(6) 0.3065(4) 0.2774(3) 0.0442(14) Uani 1 1 d . . .
H21 H 0.6748 0.3198 0.2825 0.053 Uiso 1 1 calc R . .
B10 B 0.4736(6) 0.1985(3) 0.2503(2) 0.0341(11) Uani 1 1 d . . .
H22 H 0.4875 0.1507 0.2424 0.041 Uiso 1 1 calc R . .
C36 C -1.0747(7) -0.1072(3) 0.5439(2) 0.0501(14) Uani 1 1 d . . .
H36 H -1.1385 -0.0593 0.5244 0.060 Uiso 1 1 calc R . .
B11 B 0.3097(5) 0.2580(3) 0.2567(2) 0.0318(10) Uani 1 1 d . . .
H11 H 0.2299 0.2434 0.2533 0.038 Uiso 1 1 calc R . .
O6 O -0.7262(7) -0.0237(3) 0.37451(19) 0.0820(17) Uani 1 1 d . B .
B6 B 0.2433(6) 0.3897(3) 0.0255(3) 0.0354(11) Uani 1 1 d . . .
H23 H 0.1749 0.4343 0.0035 0.043 Uiso 1 1 calc R . .
B16 B 0.4136(6) 0.2072(3) 0.3278(2) 0.0374(11) Uani 1 1 d . . .
H16 H 0.3917 0.1642 0.3625 0.045 Uiso 1 1 calc R . .
C28 C -0.8612(6) -0.3982(3) 0.2903(3) 0.0465(12) Uani 1 1 d . . .
H28A H -0.9292 -0.3777 0.2580 0.056 Uiso 1 1 calc R . .
H28B H -0.8828 -0.3701 0.3198 0.056 Uiso 1 1 calc R . .
C34 C -0.8928(6) -0.2424(4) 0.6052(2) 0.0474(13) Uani 1 1 d . . .
H34 H -0.8283 -0.2893 0.6265 0.057 Uiso 1 1 calc R . .
C35 C -1.0814(6) -0.1503(3) 0.6102(2) 0.0453(12) Uani 1 1 d . . .
H35 H -1.1535 -0.1314 0.6352 0.054 Uiso 1 1 calc R . .
C29 C -0.8518(6) -0.4838(3) 0.3266(3) 0.0525(14) Uani 1 1 d . . .
H29A H -0.8241 -0.5115 0.2969 0.063 Uiso 1 1 calc R . .
H29B H -0.9382 -0.4907 0.3427 0.063 Uiso 1 1 calc R . .
B17 B 0.5812(6) 0.2088(4) 0.3047(3) 0.0417(13) Uani 1 1 d . . .
H28 H 0.6543 0.1669 0.3256 0.050 Uiso 1 1 calc R . .
B18 B 0.4871(6) 0.2740(4) 0.3440(2) 0.0392(12) Uani 1 1 d . . .
H18 H 0.5053 0.2691 0.3874 0.047 Uiso 1 1 calc R . .
C12 C -0.7678(7) -0.0386(3) 0.3235(2) 0.0492(13) Uani 1 1 d . . .
C46 C -0.1657(6) -0.1420(5) 0.0462(3) 0.0667(19) Uani 1 1 d . . .
H46A H -0.2039 -0.1214 0.0037 0.080 Uiso 1 1 calc R . .
H46B H -0.2069 -0.1830 0.0717 0.080 Uiso 1 1 calc R . .
C37 C -0.5947(10) -0.0179(6) 0.3719(4) 0.095(3) Uani 1 1 d . . .
H37A H -0.5871 0.0312 0.3406 0.114 Uiso 1 1 calc R A 1
H37B H -0.5385 -0.0580 0.3580 0.114 Uiso 1 1 calc R A 1
O10 O 0.7856(4) 0.3687(3) 0.0407(2) 0.0631(12) Uani 1 1 d . . .
N4 N 0.8664(5) 0.4079(3) -0.0643(2) 0.0445(10) Uani 1 1 d . . .
C55 C 0.8660(5) 0.3964(3) 0.0000(2) 0.0401(11) Uani 1 1 d . . .
H55 H 0.9345 0.4110 0.0154 0.048 Uiso 1 1 calc R . .
C53 C 0.7642(8) 0.3906(6) -0.0940(3) 0.079(2) Uani 1 1 d . . .
H53A H 0.7012 0.3718 -0.0615 0.119 Uiso 1 1 calc R . .
H53B H 0.8049 0.3518 -0.1128 0.119 Uiso 1 1 calc R . .
H53C H 0.7196 0.4369 -0.1272 0.119 Uiso 1 1 calc R . .
C54 C 0.9696(6) 0.4373(4) -0.1073(3) 0.0586(16) Uani 1 1 d . . .
H54A H 1.0315 0.4460 -0.0830 0.088 Uiso 1 1 calc R . .
H54B H 0.9304 0.4851 -0.1405 0.088 Uiso 1 1 calc R . .
H54C H 1.0150 0.4000 -0.1270 0.088 Uiso 1 1 calc R . .
C30 C -0.7553(8) -0.5186(4) 0.3832(3) 0.0655(18) Uani 1 1 d . . .
H30A H -0.6709 -0.5072 0.3683 0.098 Uiso 1 1 calc R . .
H30B H -0.7447 -0.5738 0.4007 0.098 Uiso 1 1 calc R . .
H30C H -0.7894 -0.4967 0.4162 0.098 Uiso 1 1 calc R . .
C38 C -0.5493(15) -0.0253(6) 0.4369(5) 0.139(6) Uani 0.50 1 d P B 1
H38A H -0.6233 -0.0195 0.4656 0.167 Uiso 0.50 1 calc PR B 1
H38B H -0.5008 0.0128 0.4326 0.167 Uiso 0.50 1 calc PR B 1
N5 N -0.3115(8) -0.2252(5) 0.2772(4) 0.089(2) Uiso 1 1 d . . .
C57 C -0.4552(8) -0.1922(5) 0.2701(4) 0.076(2) Uiso 1 1 d . . .
H57A H -0.4929 -0.2197 0.2504 0.114 Uiso 1 1 calc R . .
H57B H -0.4718 -0.1385 0.2432 0.114 Uiso 1 1 calc R . .
H57C H -0.4948 -0.1968 0.3120 0.114 Uiso 1 1 calc R . .
O14 O -0.6784(14) -0.3297(8) 0.4034(7) 0.099(4) Uiso 0.50 1 d P C 1
O12 O -0.0972(10) -0.2400(6) 0.3103(5) 0.135(3) Uiso 1 1 d . . .
C58A C -0.2400(16) -0.2505(10) 0.2221(8) 0.074(4) Uiso 0.50 1 d P . .
H58A H -0.3004 -0.2651 0.2013 0.111 Uiso 0.50 1 calc PR . .
H58B H -0.1664 -0.2941 0.2392 0.111 Uiso 0.50 1 calc PR . .
H58C H -0.2082 -0.2084 0.1910 0.111 Uiso 0.50 1 calc PR . .
C58B C -0.308(2) -0.3032(12) 0.3497(10) 0.097(5) Uiso 0.50 1 d P . .
H58D H -0.3713 -0.3311 0.3477 0.146 Uiso 0.50 1 calc PR . .
H58E H -0.3303 -0.2842 0.3852 0.146 Uiso 0.50 1 calc PR . .
H58F H -0.2209 -0.3372 0.3561 0.146 Uiso 0.50 1 calc PR . .
O13 O -1.1487(11) -0.5817(6) 0.4248(5) 0.073(3) Uiso 0.50 1 d PD D 2
C56 C -0.227(2) -0.2109(12) 0.3006(9) 0.180(7) Uiso 1 1 d . . .
H56 H -0.2609 -0.1683 0.3160 0.216 Uiso 1 1 calc R . .
C39A C -0.619(3) -0.0864(11) 0.5031(8) 0.158(11) Uani 0.65 1 d P B 2
H39A H -0.7138 -0.0716 0.4991 0.237 Uiso 0.65 1 calc PR B 2
H39B H -0.5948 -0.0822 0.5423 0.237 Uiso 0.65 1 calc PR B 2
H39C H -0.5868 -0.1390 0.5045 0.237 Uiso 0.65 1 calc PR B 2
C39B C -0.457(3) -0.1097(13) 0.4622(12) 0.093(8) Uani 0.35 1 d P B 1
H39D H -0.5038 -0.1460 0.4596 0.140 Uiso 0.35 1 calc PR B 1
H39E H -0.4336 -0.1223 0.5064 0.140 Uiso 0.35 1 calc PR B 1
H39F H -0.3784 -0.1121 0.4360 0.140 Uiso 0.35 1 calc PR B 1
C47 C 0.004(2) -0.1849(13) 0.0381(6) 0.221(13) Uani 1 1 d . . .
H47A H 0.0487 -0.2142 0.0787 0.265 Uiso 1 1 calc R . .
H47B H 0.0204 -0.2143 0.0096 0.265 Uiso 1 1 calc R . .
C48 C 0.0245(12) -0.1138(11) 0.0107(8) 0.187(10) Uani 1 1 d . . .
H48A H -0.0055 -0.0922 -0.0334 0.281 Uiso 1 1 calc R . .
H48B H 0.1175 -0.1165 0.0115 0.281 Uiso 1 1 calc R . .
H48C H -0.0237 -0.0815 0.0343 0.281 Uiso 1 1 calc R . .
C59 C -0.959(2) -0.6781(13) 0.5178(11) 0.108(6) Uiso 0.50 1 d PD D 2
H59A H -1.0060 -0.6915 0.4897 0.163 Uiso 0.50 1 calc PR D 2
H59B H -0.9827 -0.7030 0.5620 0.163 Uiso 0.50 1 calc PR D 2
H59C H -0.8655 -0.6951 0.5119 0.163 Uiso 0.50 1 calc PR D 2
N6 N -0.9929(19) -0.6002(11) 0.5031(9) 0.111(5) Uiso 0.50 1 d PD D 2
C61 C -0.913(2) -0.5848(13) 0.5460(10) 0.098(5) Uiso 0.50 1 d PD D 2
H61A H -0.9286 -0.5299 0.5361 0.147 Uiso 0.50 1 calc PR D 2
H61B H -0.8204 -0.6057 0.5396 0.147 Uiso 0.50 1 calc PR D 2
H61C H -0.9368 -0.6088 0.5904 0.147 Uiso 0.50 1 calc PR D 2
C60 C -1.108(4) -0.555(3) 0.4519(19) 0.215(18) Uiso 0.50 1 d PD D 2
H60 H -1.1446 -0.5011 0.4445 0.258 Uiso 0.50 1 calc PR D 2
O15 O -0.5594(16) -0.3647(10) 0.4445(8) 0.117(5) Uiso 0.50 1 d P E 2
C38A C -0.5493(15) -0.0253(6) 0.4369(5) 0.139(6) Uani 0.50 1 d P B 2
H38C H -0.5700 0.0253 0.4402 0.167 Uiso 0.50 1 calc PR B 2
H38D H -0.4545 -0.0442 0.4390 0.167 Uiso 0.50 1 calc PR B 2

loop_
_atom_site_aniso_label
_atom_site_aniso_U_11
_atom_site_aniso_U_22
_atom_site_aniso_U_33
_atom_site_aniso_U_23
_atom_site_aniso_U_13
_atom_site_aniso_U_12
Ag1 0.0419(3) 0.0279(2) 0.03549(19) -0.00838(14) 0.00146(14) -0.00318(17)
Co1 0.0222(3) 0.0260(3) 0.0287(3) -0.0091(2) 0.0058(2) -0.0068(2)
O1 0.0340(19) 0.0278(15) 0.0360(15) -0.0129(12) 0.0023(13) 0.0003(14)
N1 0.029(2) 0.0249(17) 0.0391(18) -0.0071(14) 0.0054(15) -0.0068(16)
O3 0.038(2) 0.0273(16) 0.0421(17) -0.0078(13) 0.0115(14) -0.0037(14)
O4 0.080(3) 0.0337(18) 0.0240(15) -0.0057(13) 0.0109(15) -0.0089(18)
C5 0.037(3) 0.028(2) 0.035(2) -0.0125(16) 0.0040(17) -0.008(2)
C3 0.029(2) 0.035(2) 0.0282(18) -0.0144(16) 0.0048(16) -0.0081(19)
C2 0.027(2) 0.027(2) 0.0275(17) -0.0115(15) 0.0016(15) -0.0059(17)
C16 0.033(3) 0.028(2) 0.0242(17) -0.0056(15) 0.0008(15) -0.0071(19)
C21 0.033(3) 0.028(2) 0.0247(17) -0.0060(15) 0.0014(15) -0.0097(19)
N3 0.030(2) 0.0323(19) 0.0300(16) -0.0107(14) 0.0017(14) -0.0048(16)
C7 0.026(2) 0.028(2) 0.0306(18) -0.0109(15) -0.0001(15) -0.0059(18)
N2 0.038(2) 0.044(2) 0.0272(17) -0.0081(15) 0.0044(15) -0.0147(19)
O5 0.100(4) 0.039(2) 0.0306(17) -0.0032(15) 0.0106(19) -0.001(2)
C14 0.040(3) 0.024(2) 0.0250(18) -0.0070(15) 0.0023(16) -0.0014(19)
C9 0.029(2) 0.0222(19) 0.0293(18) -0.0079(15) 0.0042(16) 0.0013(17)
C1 0.033(2) 0.027(2) 0.0249(17) -0.0092(15) 0.0009(15) -0.0068(18)
C15 0.038(3) 0.024(2) 0.0229(17) -0.0051(14) 0.0013(16) -0.0043(19)
C4 0.031(3) 0.025(2) 0.0337(19) -0.0130(16) 0.0000(16) 0.0007(18)
C50 0.024(2) 0.037(2) 0.0292(19) -0.0080(16) 0.0040(16) -0.0095(19)
C6 0.031(2) 0.031(2) 0.034(2) -0.0127(17) 0.0060(17) -0.0086(19)
C23 0.035(3) 0.032(2) 0.042(2) -0.0145(18) -0.0030(19) -0.003(2)
C8 0.027(2) 0.027(2) 0.0330(19) -0.0089(16) 0.0020(16) -0.0049(18)
O9 0.035(2) 0.130(5) 0.059(2) -0.053(3) 0.0122(18) -0.023(3)
C20 0.036(3) 0.038(2) 0.033(2) -0.0122(18) 0.0033(18) -0.008(2)
C27 0.035(3) 0.028(2) 0.0295(19) -0.0067(15) 0.0029(17) -0.0065(19)
O7 0.061(3) 0.092(3) 0.0423(19) -0.023(2) 0.0043(17) -0.044(3)
C51 0.033(3) 0.037(2) 0.032(2) -0.0083(17) 0.0030(17) -0.016(2)
C10 0.045(3) 0.023(2) 0.032(2) -0.0070(16) 0.0078(18) -0.005(2)
C33 0.042(3) 0.055(3) 0.030(2) -0.009(2) 0.0072(19) -0.007(3)
C45 0.042(3) 0.031(2) 0.045(2) -0.0106(19) -0.002(2) -0.003(2)
C26 0.036(3) 0.029(2) 0.0272(18) -0.0037(15) 0.0063(16) -0.0072(19)
C24 0.049(3) 0.044(3) 0.047(3) -0.024(2) -0.012(2) -0.002(3)
B12 0.034(3) 0.030(2) 0.035(2) -0.0135(19) 0.0029(19) -0.005(2)
C32 0.060(3) 0.034(2) 0.0223(18) -0.0059(16) 0.0063(18) -0.020(2)
B3 0.027(3) 0.033(2) 0.033(2) -0.0085(18) -0.0003(18) -0.007(2)
C41 0.027(3) 0.041(3) 0.044(2) -0.017(2) 0.0046(19) -0.001(2)
C25 0.037(3) 0.032(2) 0.044(2) -0.0148(18) -0.0042(19) -0.007(2)
C52 0.021(2) 0.046(3) 0.031(2) -0.0114(18) 0.0038(16) -0.003(2)
B15 0.036(3) 0.039(3) 0.034(2) -0.015(2) 0.009(2) -0.009(2)
C43 0.037(3) 0.045(3) 0.034(2) -0.0087(19) -0.0013(18) -0.007(2)
B9 0.038(3) 0.039(3) 0.030(2) -0.014(2) 0.0039(19) -0.011(2)
C44 0.043(3) 0.033(2) 0.037(2) -0.0093(18) 0.0022(19) -0.007(2)
B2 0.022(3) 0.037(3) 0.039(2) -0.020(2) 0.0060(18) -0.008(2)
O8 0.093(4) 0.050(2) 0.055(2) 0.0001(19) -0.024(2) -0.034(2)
C40 0.034(3) 0.043(3) 0.042(2) -0.010(2) 0.000(2) -0.005(2)
B1 0.036(3) 0.032(2) 0.035(2) -0.0162(19) 0.011(2) -0.013(2)
C49 0.032(3) 0.039(3) 0.039(2) -0.0164(19) 0.0109(18) -0.008(2)
B5 0.034(3) 0.041(3) 0.043(3) -0.019(2) 0.005(2) -0.017(2)
C18 0.041(3) 0.059(3) 0.039(2) -0.015(2) 0.003(2) -0.027(3)
C11 0.063(4) 0.029(2) 0.027(2) -0.0055(17) 0.011(2) -0.007(2)
C17 0.045(3) 0.037(2) 0.033(2) -0.0129(17) 0.0030(18) -0.018(2)
B7 0.038(3) 0.038(3) 0.029(2) -0.0055(19) 0.0018(19) -0.012(2)
C31 0.068(4) 0.034(2) 0.025(2) -0.0068(17) 0.009(2) -0.014(2)
C42 0.038(3) 0.072(4) 0.031(2) -0.017(2) -0.0016(19) -0.019(3)
B4 0.041(3) 0.036(3) 0.040(3) -0.020(2) 0.009(2) -0.011(2)
C13 0.064(4) 0.034(2) 0.031(2) -0.0112(18) 0.004(2) -0.018(2)
C22 0.041(3) 0.039(3) 0.047(3) -0.022(2) -0.006(2) 0.005(2)
C19 0.035(3) 0.065(3) 0.036(2) -0.017(2) 0.0063(19) -0.017(3)
B8 0.037(3) 0.043(3) 0.030(2) -0.012(2) 0.009(2) -0.010(2)
B14 0.050(4) 0.038(3) 0.036(2) -0.015(2) 0.002(2) -0.014(3)
O2 0.079(3) 0.078(3) 0.078(3) -0.058(3) -0.038(3) 0.039(3)
B13 0.037(3) 0.060(4) 0.034(2) -0.010(2) 0.001(2) -0.020(3)
B10 0.034(3) 0.030(2) 0.031(2) -0.0084(18) 0.0040(19) -0.002(2)
C36 0.074(4) 0.033(2) 0.033(2) -0.0083(19) 0.003(2) -0.001(3)
B11 0.027(3) 0.033(2) 0.036(2) -0.0139(19) 0.0127(19) -0.011(2)
O6 0.142(5) 0.103(4) 0.0269(18) -0.022(2) 0.005(2) -0.076(4)
B6 0.029(3) 0.036(3) 0.040(3) -0.012(2) -0.005(2) -0.006(2)
B16 0.040(3) 0.034(3) 0.033(2) -0.0073(19) 0.008(2) -0.009(2)
C28 0.041(3) 0.037(3) 0.056(3) -0.013(2) 0.015(2) -0.010(2)
C34 0.037(3) 0.059(3) 0.028(2) -0.001(2) 0.0032(18) -0.003(3)
C35 0.056(4) 0.043(3) 0.030(2) -0.0102(19) 0.007(2) -0.005(3)
C29 0.060(4) 0.040(3) 0.056(3) -0.015(2) 0.015(3) -0.019(3)
B17 0.033(3) 0.050(3) 0.031(2) -0.007(2) 0.002(2) -0.003(3)
B18 0.041(3) 0.046(3) 0.030(2) -0.010(2) 0.003(2) -0.014(3)
C12 0.080(4) 0.042(3) 0.029(2) -0.0132(19) 0.000(2) -0.019(3)
C46 0.034(4) 0.095(5) 0.050(3) -0.015(3) 0.000(2) 0.005(3)
C37 0.105(7) 0.096(6) 0.097(6) -0.069(5) -0.053(5) 0.024(5)
O10 0.050(3) 0.096(4) 0.052(2) -0.024(2) 0.0130(18) -0.038(2)
N4 0.039(3) 0.052(3) 0.048(2) -0.019(2) 0.0108(18) -0.024(2)
C55 0.033(3) 0.042(3) 0.048(3) -0.014(2) 0.001(2) -0.015(2)
C53 0.088(5) 0.131(7) 0.056(3) -0.045(4) 0.018(3) -0.077(5)
C54 0.039(3) 0.076(4) 0.046(3) 0.003(3) 0.000(2) -0.024(3)
C30 0.097(6) 0.051(3) 0.046(3) -0.014(3) 0.013(3) -0.023(4)
C38 0.248(15) 0.071(6) 0.106(7) -0.010(5) -0.110(9) -0.039(7)
C39A 0.29(3) 0.119(14) 0.085(10) 0.014(10) -0.064(15) -0.127(18)
C39B 0.14(3) 0.052(12) 0.072(14) -0.006(10) -0.041(15) -0.007(14)
C47 0.29(2) 0.32(3) 0.079(7) 0.025(11) -0.056(10) -0.25(2)
C48 0.100(9) 0.270(19) 0.237(16) -0.222(17) -0.116(10) 0.112(11)
C38A 0.248(15) 0.071(6) 0.106(7) -0.010(5) -0.110(9) -0.039(7)

loop_
_atom_type_symbol
_atom_type_description
_atom_type_scat_dispersion_real
_atom_type_scat_dispersion_imag
_atom_type_scat_source
C C 0.0033 0.0016 'International Tables Vol C Tables 4.2.6.8 and 6.1.1.4'
H H 0.0000 0.0000 'International Tables Vol C Tables 4.2.6.8 and 6.1.1.4'
B B 0.0013 0.0007 'International Tables Vol C Tables 4.2.6.8 and 6.1.1.4'
N N 0.0061 0.0033 'International Tables Vol C Tables 4.2.6.8 and 6.1.1.4'
O O 0.0106 0.0060 'International Tables Vol C Tables 4.2.6.8 and 6.1.1.4'
Co Co 0.3494 0.9721 'International Tables Vol C Tables 4.2.6.8 and 6.1.1.4'
Ag Ag -0.8971 1.1015 'International Tables Vol C Tables 4.2.6.8 and 6.1.1.4'

loop_
_geom_angle_atom_site_label_1
_geom_angle_atom_site_label_2
_geom_angle_atom_site_label_3
_geom_angle
_geom_angle_site_symmetry_1
_geom_angle_site_symmetry_3
N1 Ag1 N3 127.48(14) 1_565 .
N1 Ag1 N2 101.76(14) 1_565 2_456
N3 Ag1 N2 97.97(13) . 2_456
C51 Co1 C50 99.84(17) . .
C51 Co1 C52 46.4(2) . .
C50 Co1 C52 98.92(17) . .
C51 Co1 C49 133.47(19) . .
C50 Co1 C49 46.98(18) . .
C52 Co1 C49 100.0(2) . .
C51 Co1 B3 96.31(19) . .
C50 Co1 B3 48.0(2) . .
C52 Co1 B3 129.66(19) . .
C49 Co1 B3 82.9(2) . .
C51 Co1 B12 49.2(2) . .
C50 Co1 B12 132.23(19) . .
C52 Co1 B12 83.6(2) . .
C49 Co1 B12 176.4(2) . .
B3 Co1 B12 94.4(2) . .
C51 Co1 B1 176.32(18) . .
C50 Co1 B1 83.83(18) . .
C52 Co1 B1 133.0(2) . .
C49 Co1 B1 49.29(19) . .
B3 Co1 B1 86.4(2) . .
B12 Co1 B1 128.2(2) . .
C51 Co1 B10 83.2(2) . .
C50 Co1 B10 129.31(19) . .
C52 Co1 B10 48.4(2) . .
C49 Co1 B10 95.4(2) . .
B3 Co1 B10 177.2(2) . .
B12 Co1 B10 87.4(2) . .
B1 Co1 B10 94.2(2) . .
C51 Co1 B2 129.4(2) . .
C50 Co1 B2 83.98(18) . .
C52 Co1 B2 175.15(19) . .
C49 Co1 B2 84.8(2) . .
B3 Co1 B2 50.10(19) . .
B12 Co1 B2 91.6(2) . .
B1 Co1 B2 51.0(2) . .
B10 Co1 B2 132.1(2) . .
C51 Co1 B11 83.97(18) . .
C50 Co1 B11 176.18(18) . .
C52 Co1 B11 83.47(19) . .
C49 Co1 B11 129.79(19) . .
B3 Co1 B11 132.2(2) . .
B12 Co1 B11 50.8(2) . .
B1 Co1 B11 92.36(19) . .
B10 Co1 B11 50.5(2) . .
B2 Co1 B11 93.8(2) . .
C22 O1 C4 115.5(3) . .
C26 N1 C25 117.8(4) . .
C26 N1 Ag1 121.7(3) . 1_545
C25 N1 Ag1 116.9(3) . 1_545
C5 O3 C28 116.5(4) . .
C31 O4 C11 115.9(4) . .
O3 C5 C6 125.5(4) . .
O3 C5 C4 117.0(4) . .
C6 C5 C4 117.5(4) . .
C4 C3 C2 121.4(4) . .
C7 C2 C3 118.1(4) . .
C7 C2 C1 124.4(4) . .
C3 C2 C1 117.5(4) . .
C17 C16 C21 118.5(4) . .
C17 C16 C15 118.0(4) . .
C21 C16 C15 123.5(4) . .
C20 C21 C16 119.6(4) . .
C20 C21 C1 117.5(4) . .
C16 C21 C1 122.9(4) . .
C43 N3 C44 117.5(4) . .
C43 N3 Ag1 122.7(3) . .
C44 N3 Ag1 118.5(3) . .
C2 C7 C6 119.2(4) . .
C2 C7 C8 123.7(4) . .
C6 C7 C8 117.0(4) . .
C35 N2 C34 117.7(4) . .
C35 N2 Ag1 117.3(3) . 2_456
C34 N2 Ag1 124.7(3) . 2_456
C13 C14 C9 119.6(4) . .
C13 C14 C15 117.7(4) . .
C9 C14 C15 122.8(4) . .
C14 C9 C10 118.9(4) . .
C14 C9 C8 123.8(4) . .
C10 C9 C8 117.3(4) . .
C21 C1 C2 113.5(3) . .
C16 C15 C14 112.7(4) . .
C3 C4 C5 121.4(4) . .
C3 C4 O1 118.2(4) . .
C5 C4 O1 120.3(4) . .
C49 C50 B3 111.3(3) . .
C49 C50 B8 62.5(3) . .
B3 C50 B8 113.6(4) . .
C49 C50 B7 112.5(4) . .
B3 C50 B7 62.7(3) . .
B8 C50 B7 62.0(3) . .
C49 C50 Co1 66.9(2) . .
B3 C50 Co1 66.7(2) . .
B8 C50 Co1 124.9(3) . .
B7 C50 Co1 124.5(3) . .
C5 C6 C7 122.2(4) . .
C24 C23 C27 118.5(5) . .
C24 C23 C22 118.6(4) . .
C27 C23 C22 122.8(4) . .
C9 C8 C7 110.2(4) . .
C19 O9 C46 117.6(5) . .
C21 C20 C19 121.7(5) . .
C23 C27 C26 118.6(4) . .
C40 O7 C18 115.5(4) . .
C52 C51 B14 111.6(4) . .
C52 C51 B12 112.0(3) . .
B14 C51 B12 63.5(3) . .
C52 C51 B13 62.0(3) . .
B14 C51 B13 62.0(3) . .
B12 C51 B13 115.0(3) . .
C52 C51 Co1 67.5(2) . .
B14 C51 Co1 125.0(3) . .
B12 C51 Co1 66.9(2) . .
B13 C51 Co1 125.4(3) . .
C11 C10 C9 119.7(4) . .
C32 C33 C34 119.0(5) . .
C41 C45 C44 118.3(5) . .
N1 C26 C27 122.8(4) . .
C25 C24 C23 119.2(4) . .
C51 B12 B15 103.4(4) . .
C51 B12 B14 57.8(3) . .
B15 B12 B14 59.8(3) . .
C51 B12 B11 104.2(4) . .
B15 B12 B11 60.3(3) . .
B14 B12 B11 108.1(4) . .
C51 B12 Co1 64.0(2) . .
B15 B12 Co1 118.2(3) . .
B14 B12 Co1 117.3(3) . .
B11 B12 Co1 65.2(2) . .
C33 C32 C36 118.8(4) . .
C33 C32 C31 122.5(5) . .
C36 C32 C31 118.6(5) . .
C50 B3 B6 106.4(4) . .
C50 B3 B7 59.7(3) . .
B6 B3 B7 60.1(3) . .
C50 B3 B2 107.6(4) . .
B6 B3 B2 61.9(3) . .
B7 B3 B2 110.9(4) . .
C50 B3 Co1 65.3(2) . .
B6 B3 Co1 120.8(3) . .
B7 B3 Co1 120.5(3) . .
B2 B3 Co1 65.9(2) . .
C45 C41 C42 120.1(5) . .
C45 C41 C40 118.2(5) . .
C42 C41 C40 121.6(4) . .
N1 C25 C24 123.0(5) . .
C51 C52 B17 111.2(4) . .
C51 C52 B10 111.9(3) . .
B17 C52 B10 63.6(3) . .
C51 C52 B13 62.2(3) . .
B17 C52 B13 61.9(3) . .
B10 C52 B13 115.4(3) . .
C51 C52 Co1 66.1(2) . .
B17 C52 Co1 124.6(3) . .
B10 C52 Co1 67.2(2) . .
B13 C52 Co1 124.4(3) . .
B16 B15 B18 60.1(3) . .
B16 B15 B12 108.2(4) . .
B18 B15 B12 109.1(4) . .
B16 B15 B14 107.5(4) . .
B18 B15 B14 59.9(3) . .
B12 B15 B14 60.5(3) . .
B16 B15 B11 60.3(3) . .
B18 B15 B11 109.3(4) . .
B12 B15 B11 60.4(3) . .
B14 B15 B11 108.7(3) . .
N3 C43 C42 121.3(4) . .
B8 B9 B4 59.9(3) . .
B8 B9 B7 59.9(3) . .
B4 B9 B7 107.4(4) . .
B8 B9 B6 107.2(4) . .
B4 B9 B6 107.1(3) . .
B7 B9 B6 59.4(3) . .
B8 B9 B5 107.4(4) . .
B4 B9 B5 59.2(3) . .
B7 B9 B5 107.6(3) . .
B6 B9 B5 60.3(3) . .
N3 C44 C45 124.2(5) . .
B3 B2 B5 105.1(3) . .
B3 B2 B6 58.4(3) . .
B5 B2 B6 59.5(3) . .
B3 B2 B1 105.8(3) . .
B5 B2 B1 60.0(3) . .
B6 B2 B1 107.3(3) . .
B3 B2 Co1 64.0(2) . .
B5 B2 Co1 116.7(3) . .
B6 B2 Co1 116.1(3) . .
B1 B2 Co1 64.3(2) . .
O8 C40 O7 125.5(5) . .
O8 C40 C41 122.8(5) . .
O7 C40 C41 111.7(4) . .
C49 B1 B4 58.4(3) . .
C49 B1 B5 103.5(3) . .
B4 B1 B5 58.3(3) . .
C49 B1 B2 104.9(3) . .
B4 B1 B2 106.4(4) . .
B5 B1 B2 59.7(3) . .
C49 B1 Co1 64.2(2) . .
B4 B1 Co1 116.7(3) . .
B5 B1 Co1 116.8(3) . .
B2 B1 Co1 64.7(2) . .
C50 C49 B4 108.9(4) . .
C50 C49 B1 110.4(4) . .
B4 C49 B1 62.7(3) . .
C50 C49 B8 60.8(3) . .
B4 C49 B8 61.3(3) . .
B1 C49 B8 113.8(4) . .
C50 C49 Co1 66.1(2) . .
B4 C49 Co1 122.5(3) . .
B1 C49 Co1 66.5(2) . .
B8 C49 Co1 122.7(3) . .
B4 B5 B9 60.0(3) . .
B4 B5 B6 107.3(4) . .
B9 B5 B6 59.7(3) . .
B4 B5 B2 108.8(4) . .
B9 B5 B2 109.2(3) . .
B6 B5 B2 60.5(3) . .
B4 B5 B1 60.8(3) . .
B9 B5 B1 109.3(4) . .
B6 B5 B1 108.4(4) . .
B2 B5 B1 60.3(3) . .
C17 C18 C19 121.6(4) . .
C17 C18 O7 118.5(5) . .
C19 C18 O7 119.6(5) . .
C10 C11 C12 122.1(4) . .
C10 C11 O4 118.5(4) . .
C12 C11 O4 119.3(5) . .
C18 C17 C16 121.3(4) . .
C50 B7 B6 104.1(3) . .
C50 B7 B3 57.5(3) . .
B6 B7 B3 59.3(3) . .
C50 B7 B8 58.9(3) . .
B6 B7 B8 108.2(4) . .
B3 B7 B8 106.7(4) . .
C50 B7 B9 104.7(4) . .
B6 B7 B9 60.5(3) . .
B3 B7 B9 107.1(4) . .
B8 B7 B9 60.0(3) . .
O5 C31 O4 124.5(4) . .
O5 C31 C32 124.4(5) . .
O4 C31 C32 111.1(4) . .
C41 C42 C43 118.6(4) . .
C49 B4 B5 105.9(4) . .
C49 B4 B8 59.8(3) . .
B5 B4 B8 108.7(4) . .
C49 B4 B9 106.5(4) . .
B5 B4 B9 60.8(3) . .
B8 B4 B9 60.0(3) . .
C49 B4 B1 58.9(3) . .
B5 B4 B1 60.9(3) . .
B8 B4 B1 109.3(4) . .
B9 B4 B1 110.1(4) . .
C12 C13 C14 121.3(5) . .
O2 C22 O1 124.4(5) . .
O2 C22 C23 123.6(5) . .
O1 C22 C23 112.0(4) . .
O9 C19 C20 124.4(5) . .
O9 C19 C18 118.3(5) . .
C20 C19 C18 117.3(5) . .
C50 B8 C49 56.6(3) . .
C50 B8 B4 103.7(3) . .
C49 B8 B4 58.9(3) . .
C50 B8 B7 59.1(3) . .
C49 B8 B7 105.4(4) . .
B4 B8 B7 107.8(4) . .
C50 B8 B9 105.0(4) . .
C49 B8 B9 105.9(4) . .
B4 B8 B9 60.1(3) . .
B7 B8 B9 60.2(3) . .
C51 B14 B13 59.7(3) . .
C51 B14 B18 105.2(4) . .
B13 B14 B18 60.0(3) . .
C51 B14 B15 104.0(4) . .
B13 B14 B15 107.8(4) . .
B18 B14 B15 59.8(3) . .
C51 B14 B12 58.7(3) . .
B13 B14 B12 109.2(4) . .
B18 B14 B12 108.3(4) . .
B15 B14 B12 59.7(3) . .
C52 B13 C51 55.8(3) . .
C52 B13 B17 58.5(3) . .
C51 B13 B17 103.5(4) . .
C52 B13 B14 103.6(4) . .
C51 B13 B14 58.2(3) . .
B17 B13 B14 108.2(4) . .
C52 B13 B18 104.8(4) . .
C51 B13 B18 104.3(4) . .
B17 B13 B18 60.6(3) . .
B14 B13 B18 60.3(3) . .
C52 B10 B17 58.1(3) . .
C52 B10 B16 103.0(4) . .
B17 B10 B16 58.7(3) . .
C52 B10 B11 104.7(4) . .
B17 B10 B11 107.2(4) . .
B16 B10 B11 59.9(3) . .
C52 B10 Co1 64.4(2) . .
B17 B10 Co1 117.3(3) . .
B16 B10 Co1 117.1(3) . .
B11 B10 Co1 64.8(2) . .
C35 C36 C32 117.8(5) . .
B16 B11 B15 59.2(3) . .
B16 B11 B10 60.0(3) . .
B15 B11 B10 107.2(4) . .
B16 B11 B12 106.6(4) . .
B15 B11 B12 59.4(3) . .
B10 B11 B12 107.1(3) . .
B16 B11 Co1 117.0(3) . .
B15 B11 Co1 116.3(3) . .
B10 B11 Co1 64.6(2) . .
B12 B11 Co1 63.9(2) . .
C12 O6 C37 116.3(5) . .
B3 B6 B7 60.5(3) . .
B3 B6 B9 107.8(4) . .
B7 B6 B9 60.1(3) . .
B3 B6 B5 106.6(4) . .
B7 B6 B5 108.0(4) . .
B9 B6 B5 60.0(3) . .
B3 B6 B2 59.7(3) . .
B7 B6 B2 109.5(4) . .
B9 B6 B2 109.1(4) . .
B5 B6 B2 60.1(3) . .
B17 B16 B15 108.0(4) . .
B17 B16 B18 60.5(3) . .
B15 B16 B18 59.9(3) . .
B17 B16 B11 109.0(3) . .
B15 B16 B11 60.5(3) . .
B18 B16 B11 109.3(4) . .
B17 B16 B10 60.6(3) . .
B15 B16 B10 108.3(4) . .
B18 B16 B10 109.4(4) . .
B11 B16 B10 60.1(3) . .
O3 C28 C29 107.5(4) . .
N2 C34 C33 122.8(5) . .
N2 C35 C36 123.9(5) . .
C28 C29 C30 113.2(5) . .
C52 B17 B13 59.6(3) . .
C52 B17 B16 104.6(4) . .
B13 B17 B16 108.4(4) . .
C52 B17 B18 105.2(4) . .
B13 B17 B18 60.0(3) . .
B16 B17 B18 60.2(3) . .
C52 B17 B10 58.3(3) . .
B13 B17 B10 109.1(4) . .
B16 B17 B10 60.6(3) . .
B18 B17 B10 109.2(4) . .
B13 B18 B15 107.9(4) . .
B13 B18 B14 59.7(3) . .
B15 B18 B14 60.3(3) . .
B13 B18 B16 107.2(4) . .
B15 B18 B16 59.9(3) . .
B14 B18 B16 107.6(4) . .
B13 B18 B17 59.4(3) . .
B15 B18 B17 107.1(4) . .
B14 B18 B17 106.7(4) . .
B16 B18 B17 59.3(3) . .
O6 C12 C13 124.0(5) . .
O6 C12 C11 117.6(4) . .
C13 C12 C11 118.3(5) . .
O9 C46 C47 120.8(8) . .
O6 C37 C38 111.3(10) . .
C55 N4 C54 121.6(5) . .
C55 N4 C53 122.2(4) . .
C54 N4 C53 116.3(5) . .
O10 C55 N4 126.0(5) . .
C37 C38 C39B 103.7(12) . .
C56 N5 C57 132.3(13) . .
C56 N5 C58A 103.8(13) . .
C57 N5 C58A 116.6(9) . .
C56 N5 C58B 86.2(13) . .
C57 N5 C58B 100.0(9) . .
C58A N5 C58B 112.4(11) . .
N5 C58B C56 35.6(7) . .
N5 C56 O12 135.0(19) . .
N5 C56 C58B 58.2(11) . .
O12 C56 C58B 103.9(14) . .
C48 C47 C46 88.5(17) . .
C59 N6 C61 105.7(19) . .
C59 N6 C60 115(2) . .
C61 N6 C60 139(2) . .
O13 C60 N6 124(4) . .

loop_
_geom_bond_atom_site_label_1
_geom_bond_atom_site_label_2
_geom_bond_distance
_geom_bond_site_symmetry_2
Ag1 N1 2.264(4) 1_565
Ag1 N3 2.280(4) .
Ag1 N2 2.442(4) 2_456
Co1 C51 2.035(4) .
Co1 C50 2.044(4) .
Co1 C52 2.055(5) .
Co1 C49 2.056(4) .
Co1 B3 2.067(5) .
Co1 B12 2.082(5) .
Co1 B1 2.093(5) .
Co1 B10 2.100(5) .
Co1 B2 2.101(5) .
Co1 B11 2.104(4) .
O1 C22 1.334(6) .
O1 C4 1.416(5) .
N1 C26 1.338(6) .
N1 C25 1.345(6) .
N1 Ag1 2.264(4) 1_545
O3 C5 1.362(5) .
O3 C28 1.456(6) .
O4 C31 1.350(6) .
O4 C11 1.417(5) .
C5 C6 1.374(7) .
C5 C4 1.399(6) .
C3 C4 1.369(6) .
C3 C2 1.402(6) .
C2 C7 1.396(6) .
C2 C1 1.530(5) .
C16 C17 1.385(6) .
C16 C21 1.400(6) .
C16 C15 1.523(6) .
C21 C20 1.390(7) .
C21 C1 1.517(6) .
N3 C43 1.336(6) .
N3 C44 1.349(6) .
C7 C6 1.413(6) .
C7 C8 1.525(6) .
N2 C35 1.322(7) .
N2 C34 1.332(7) .
N2 Ag1 2.442(4) 2_456
O5 C31 1.192(7) .
C14 C13 1.397(6) .
C14 C9 1.402(6) .
C14 C15 1.524(5) .
C9 C10 1.404(6) .
C9 C8 1.520(6) .
C50 C49 1.634(6) .
C50 B3 1.672(7) .
C50 B8 1.709(7) .
C50 B7 1.711(7) .
C23 C24 1.382(7) .
C23 C27 1.394(6) .
C23 C22 1.504(7) .
O9 C19 1.370(7) .
O9 C46 1.448(9) .
C20 C19 1.390(7) .
C27 C26 1.397(7) .
O7 C40 1.323(6) .
O7 C18 1.422(6) .
C51 C52 1.612(7) .
C51 B14 1.697(7) .
C51 B12 1.713(7) .
C51 B13 1.724(7) .
C10 C11 1.375(7) .
C33 C32 1.369(8) .
C33 C34 1.395(6) .
C45 C41 1.353(7) .
C45 C44 1.385(7) .
C24 C25 1.382(7) .
B12 B15 1.779(7) .
B12 B14 1.794(8) .
B12 B11 1.797(7) .
C32 C36 1.394(7) .
C32 C31 1.496(6) .
B3 B6 1.740(7) .
B3 B7 1.761(7) .
B3 B2 1.765(7) .
C41 C42 1.377(7) .
C41 C40 1.533(7) .
C52 B17 1.700(7) .
C52 B10 1.703(7) .
C52 B13 1.720(8) .
B15 B16 1.772(8) .
B15 B18 1.772(8) .
B15 B14 1.781(8) .
B15 B11 1.795(7) .
C43 C42 1.431(7) .
B9 B8 1.764(8) .
B9 B4 1.766(8) .
B9 B7 1.768(8) .
B9 B6 1.773(8) .
B9 B5 1.779(7) .
B2 B5 1.794(7) .
B2 B6 1.802(7) .
B2 B1 1.805(7) .
O8 C40 1.185(6) .
B1 C49 1.731(7) .
B1 B4 1.797(7) .
B1 B5 1.799(8) .
C49 B4 1.721(7) .
C49 B8 1.736(7) .
B5 B4 1.752(8) .
B5 B6 1.783(8) .
C18 C17 1.363(7) .
C18 C19 1.395(8) .
C11 C12 1.384(8) .
B7 B6 1.754(8) .
B7 B8 1.763(8) .
B4 B8 1.762(8) .
C13 C12 1.379(6) .
C22 O2 1.193(6) .
B14 B13 1.762(9) .
B14 B18 1.775(8) .
B13 B17 1.758(9) .
B13 B18 1.769(8) .
B10 B17 1.794(8) .
B10 B16 1.794(7) .
B10 B11 1.795(7) .
C36 C35 1.389(7) .
B11 B16 1.791(8) .
O6 C12 1.373(6) .
O6 C37 1.384(11) .
B16 B17 1.759(8) .
B16 B18 1.775(8) .
C28 C29 1.501(7) .
C29 C30 1.507(9) .
B17 B18 1.780(9) .
C46 C47 1.75(2) .
C37 C38 1.487(10) .
O10 C55 1.224(6) .
N4 C55 1.343(7) .
N4 C54 1.436(6) .
N4 C53 1.450(7) .
C38 C39B 1.56(2) .
N5 C56 1.18(2) .
N5 C57 1.453(11) .
N5 C58A 1.511(17) .
N5 C58B 1.73(2) .
O12 C56 1.317(19) .
C58B C56 2.03(3) .
O13 C60 1.07(3) .
C47 C48 1.32(2) .
C59 N6 1.34(2) .
N6 C61 1.45(2) .
N6 C60 1.56(3) .
